data_7716495
loop_
_publ_author_name
'Bhunia, Pradip'
'Gomila, Rosa M.'
'Frontera, Antonio'
'Ghosh, Ashutosh'

_publ_section_title
;
 Shift of the reduction potential of nickel(II) Schiff base complexes in
 the presence of redox innocent metal ions.
;
_journal_issue 29
_journal_name_full 'Dalton transactions (Cambridge, England : 2003)'
_journal_page_first 12316
_journal_page_last 12330
_journal_paper_doi 10.1039/d4dt00953c
_journal_volume 53
_journal_year 2024
_chemical_formula_moiety 'C20 H26 Li N2 Ni O6, Cl O4'
_chemical_formula_sum 'C20 H26 Cl Li N2 Ni O10'
_chemical_formula_weight 555.53
_space_group_crystal_system monoclinic
_space_group_IT_number 14
_space_group_name_Hall '-P 2yn'
_space_group_name_H-M_alt 'P 1 21/n 1'
_atom_sites_solution_hydrogens mixed
_audit_creation_date 2022-12-07
_audit_creation_method
;
Olex2 1.2
(compiled 2018.05.29 svn.r3508 for OlexSys, GUI svn.r5506)
;
_audit_update_record
;
2024-06-10 deposited with the CCDC.	2024-06-28 downloaded from the CCDC.
;
_cell_angle_alpha 90
_cell_angle_beta 115.122(2)
_cell_angle_gamma 90
_cell_formula_units_Z 4
_cell_length_a 13.0237(18)
_cell_length_b 15.387(2)
_cell_length_c 13.2419(18)
_cell_measurement_reflns_used 4538
_cell_measurement_temperature 273(2)
_cell_measurement_theta_max 25.7
_cell_measurement_theta_min 1.8
_cell_volume 2402.6(6)
_computing_cell_refinement 'Bruker SAINT'
_computing_data_collection 'Bruker APEX2'
_computing_data_reduction 'Bruker SAINT'
_computing_molecular_graphics 'Olex2 (Dolomanov et al., 2009)'
_computing_publication_material 'Olex2 (Dolomanov et al., 2009)'
_computing_structure_refinement 'ShelXL (Sheldrick, 2015)'
_computing_structure_solution 'SHELXT 2014/4 (Sheldrick, 2014)'
_diffrn_ambient_temperature 273.15
_diffrn_measured_fraction_theta_full 1.000
_diffrn_measured_fraction_theta_max 0.995
_diffrn_measurement_device_type 'Bruker APEX-II CCD'
_diffrn_measurement_method '\f and \w scans'
_diffrn_radiation_type MoK\a
_diffrn_radiation_wavelength 0.71073
_diffrn_reflns_av_R_equivalents 0.0585
_diffrn_reflns_av_unetI/netI 0.0244
_diffrn_reflns_Laue_measured_fraction_full 1.000
_diffrn_reflns_Laue_measured_fraction_max 0.995
_diffrn_reflns_limit_h_max 15
_diffrn_reflns_limit_h_min -15
_diffrn_reflns_limit_k_max 18
_diffrn_reflns_limit_k_min -18
_diffrn_reflns_limit_l_max 16
_diffrn_reflns_limit_l_min -16
_diffrn_reflns_number 72281
_diffrn_reflns_point_group_measured_fraction_full 1.000
_diffrn_reflns_point_group_measured_fraction_max 0.995
_diffrn_reflns_theta_full 25.242
_diffrn_reflns_theta_max 25.669
_diffrn_reflns_theta_min 1.838
_exptl_absorpt_coefficient_mu 0.976
_exptl_absorpt_correction_T_max 0.851
_exptl_absorpt_correction_T_min 0.691
_exptl_absorpt_correction_type empirical
_exptl_absorpt_process_details SADABS
_exptl_crystal_colour RED
_exptl_crystal_density_diffrn 1.536
_exptl_crystal_description BLOCK
_exptl_crystal_F_000 1152
_exptl_crystal_size_max 0.44
_exptl_crystal_size_mid 0.32
_exptl_crystal_size_min 0.16
_refine_diff_density_max 1.320
_refine_diff_density_min -0.908
_refine_diff_density_rms 0.092
_refine_ls_extinction_method none
_refine_ls_goodness_of_fit_ref 1.042
_refine_ls_hydrogen_treatment constr
_refine_ls_matrix_type full
_refine_ls_number_parameters 322
_refine_ls_number_reflns 4538
_refine_ls_number_restraints 0
_refine_ls_restrained_S_all 1.042
_refine_ls_R_factor_all 0.1072
_refine_ls_R_factor_gt 0.0858
_refine_ls_shift/su_max 0.000
_refine_ls_shift/su_mean 0.000
_refine_ls_structure_factor_coef Fsqd
_refine_ls_weighting_details 'w=1/[\s^2^(Fo^2^)+(0.1128P)^2^+8.5732P] where P=(Fo^2^+2Fc^2^)/3'
_refine_ls_weighting_scheme calc
_refine_ls_wR_factor_gt 0.2265
_refine_ls_wR_factor_ref 0.2478
_reflns_Friedel_coverage 0.000
_reflns_number_gt 3537
_reflns_number_total 4538
_reflns_threshold_expression 'I > 2\s(I)'
_cod_data_source_file d4dt00953c2.cif
_cod_data_source_block 1
_cod_depositor_comments
;
The following automatic conversions were performed:

data item '_exptl_absorpt_correction_type' value 'EMPIRICAL' was
changed to 'empirical' in accordance with the
/home/data/users/saulius/crontab/automatic-downloads/rss-feeds/RSC/lib/dictionaries/cif_core.dic
dictionary named 'cif_core.dic' version 2.4.2 last updated on
2011-04-26.

Automatic conversion script
Id: cif_fix_values 8170 2020-07-09 18:12:32Z antanas 

 Adding full bibliography for 7716495--7716498.cif.
;
_cod_database_code 7716495
_shelx_shelxl_version_number 2018/3
_shelx_space_group_comment
;
The symmetry employed for this shelxl refinement is uniquely defined
by the following loop, which should always be used as a source of
symmetry information in preference to the above space-group names.
They are only intended as comments.
;
_olex2_refinement_description
;
1. Fixed Uiso
 At 1.2 times of:
  All C(H) groups, All C(H,H) groups
 At 1.5 times of:
  All C(H,H,H) groups, All O(H,H) groups
2.a Rotating group:
 O1(H1A,H1B), O2(H2D,H2E)
2.b Secondary CH2 refined with riding coordinates:
 C21(H21A,H21B)
2.c Aromatic/amide H refined with riding coordinates:
 C18(H18), C23(H23), C25(H25), C15(H15), C16(H16), C27(H27), C14(H14), C26(H26)
2.d Idealised Me refined as rotating group:
 C1(H1C,H1D,H1E), C52(H52A,H52B,H52C), C2(H2A,H2B,H2C), C42(H42A,H42B,H42C)
;
_olex2_submission_special_instructions 'No special instructions were received'

loop_
_space_group_symop_operation_xyz
'x, y, z'
'-x+1/2, y+1/2, -z+1/2'
'-x, -y, -z'
'x-1/2, -y-1/2, z-1/2'

loop_
_atom_site_label
_atom_site_type_symbol
_atom_site_fract_x
_atom_site_fract_y
_atom_site_fract_z
_atom_site_U_iso_or_equiv
_atom_site_adp_type
_atom_site_occupancy
_atom_site_site_symmetry_order
_atom_site_calc_flag
_atom_site_refinement_flags_posn
_atom_site_refinement_flags_adp
_atom_site_refinement_flags_occupancy
_atom_site_disorder_assembly
_atom_site_disorder_group
Ni1 Ni 0.12165(7) 0.40620(5) 0.61734(6) 0.0567(3) Uani 1 1 d . . . . .
Cl1 Cl 0.65793(19) 0.17769(16) 0.62878(19) 0.0871(6) Uani 1 1 d . . . . .
O30 O 0.2614(4) 0.4309(3) 0.6236(4) 0.0597(10) Uani 1 1 d . . . . .
O11 O 0.1431(3) 0.3019(3) 0.5611(4) 0.0577(10) Uani 1 1 d . . . . .
O1 O 0.4181(4) 0.2572(3) 0.7032(4) 0.0678(12) Uani 1 1 d . . . . .
H1A H 0.432476 0.288460 0.761150 0.102 Uiso 1 1 d GR . . . .
H1B H 0.480864 0.256174 0.696924 0.102 Uiso 1 1 d GR . . . .
O41 O 0.2141(5) 0.1662(3) 0.4972(5) 0.0826(15) Uani 1 1 d . . . . .
O51 O 0.4587(4) 0.4362(3) 0.6224(5) 0.0879(16) Uani 1 1 d . . . . .
N19 N -0.0164(5) 0.3804(4) 0.6145(5) 0.0666(14) Uani 1 1 d . . . . .
N22 N 0.1055(5) 0.5163(4) 0.6714(5) 0.0717(17) Uani 1 1 d . . . . .
C12 C 0.0679(5) 0.2413(4) 0.5162(5) 0.0580(14) Uani 1 1 d . . . . .
C29 C 0.3198(6) 0.5040(4) 0.6580(5) 0.0596(15) Uani 1 1 d . . . . .
C13 C 0.1019(6) 0.1662(5) 0.4781(5) 0.0700(18) Uani 1 1 d . . . . .
C20 C -0.0456(5) 0.4456(5) 0.6875(5) 0.0646(17) Uani 1 1 d . . . . .
C18 C -0.0744(6) 0.3190(5) 0.5631(6) 0.0696(18) Uani 1 1 d . . . . .
H18 H -0.147794 0.318149 0.558119 0.084 Uiso 1 1 calc R . . . .
C28 C 0.4281(6) 0.5086(5) 0.6595(6) 0.0698(18) Uani 1 1 d . . . . .
C17 C -0.0460(6) 0.2466(5) 0.5080(5) 0.0723(19) Uani 1 1 d . . . . .
C23 C 0.1790(8) 0.5797(5) 0.6981(6) 0.079(2) Uani 1 1 d . . . . .
H23 H 0.159209 0.631109 0.722345 0.095 Uiso 1 1 calc R . . . .
C24 C 0.2820(7) 0.5779(4) 0.6940(5) 0.0708(19) Uani 1 1 d . . . . .
C1 C 0.0134(7) 0.4131(5) 0.8068(5) 0.0689(18) Uani 1 1 d . . . . .
H1C H 0.092959 0.406268 0.826743 0.103 Uiso 1 1 calc GR . . . .
H1D H -0.018303 0.358161 0.813061 0.103 Uiso 1 1 calc GR . . . .
H1E H 0.002962 0.454359 0.856023 0.103 Uiso 1 1 calc GR . . . .
C25 C 0.3536(10) 0.6545(5) 0.7269(6) 0.089(3) Uani 1 1 d . . . . .
H25 H 0.328172 0.704534 0.748492 0.107 Uiso 1 1 calc R . . . .
C15 C -0.0890(7) 0.1108(6) 0.4185(7) 0.087(2) Uani 1 1 d . . . . .
H15 H -0.141969 0.067249 0.384556 0.105 Uiso 1 1 calc R . . . .
C16 C -0.1212(8) 0.1804(7) 0.4570(7) 0.093(3) Uani 1 1 d . . . . .
H16 H -0.195378 0.184418 0.449457 0.112 Uiso 1 1 calc R . . . .
C21 C -0.0061(7) 0.5308(5) 0.6705(7) 0.083(2) Uani 1 1 d . . . . .
H21A H -0.000156 0.570336 0.729822 0.100 Uiso 1 1 calc R . . . .
H21B H -0.058194 0.555320 0.599774 0.100 Uiso 1 1 calc R . . . .
C27 C 0.4930(9) 0.5826(6) 0.6921(7) 0.093(3) Uani 1 1 d . . . . .
H27 H 0.563713 0.584029 0.690527 0.111 Uiso 1 1 calc R . . . .
C14 C 0.0232(9) 0.0998(6) 0.4267(6) 0.095(3) Uani 1 1 d . . . . .
H14 H 0.043373 0.050323 0.398987 0.113 Uiso 1 1 calc R . . . .
C26 C 0.4552(11) 0.6535(7) 0.7265(8) 0.110(3) Uani 1 1 d . . . . .
H26 H 0.501295 0.702410 0.750183 0.132 Uiso 1 1 calc R . . . .
C52 C 0.5706(7) 0.4337(7) 0.6271(9) 0.104(3) Uani 1 1 d . . . . .
H52A H 0.580792 0.482372 0.586867 0.156 Uiso 1 1 calc GR . . . .
H52B H 0.580526 0.380689 0.594156 0.156 Uiso 1 1 calc GR . . . .
H52C H 0.625443 0.436543 0.703484 0.156 Uiso 1 1 calc GR . . . .
C2 C -0.1753(8) 0.4464(7) 0.6504(9) 0.108(3) Uani 1 1 d . . . . .
H2A H -0.194608 0.492074 0.688547 0.163 Uiso 1 1 calc GR . . . .
H2B H -0.198700 0.391518 0.668153 0.163 Uiso 1 1 calc GR . . . .
H2C H -0.213040 0.455968 0.571370 0.163 Uiso 1 1 calc GR . . . .
C42 C 0.2625(10) 0.0914(6) 0.4717(10) 0.122(4) Uani 1 1 d . . . . .
H42A H 0.246902 0.041337 0.506181 0.183 Uiso 1 1 calc GR . . . .
H42B H 0.343006 0.098985 0.499357 0.183 Uiso 1 1 calc GR . . . .
H42C H 0.230194 0.083263 0.392336 0.183 Uiso 1 1 calc GR . . . .
O5 O 0.7006(13) 0.1000(8) 0.6223(13) 0.239(7) Uani 1 1 d . . . . .
O3 O 0.581(2) 0.1700(13) 0.649(3) 0.52(2) Uani 1 1 d . . . . .
O4 O 0.714(2) 0.2233(9) 0.7085(12) 0.42(2) Uani 1 1 d . . . . .
O6 O 0.6265(17) 0.2273(8) 0.5418(10) 0.283(10) Uani 1 1 d . . . . .
Li1 Li 0.3005(11) 0.3140(8) 0.5705(10) 0.073(3) Uani 1 1 d . . . . .
O2 O 0.3408(6) 0.3091(5) 0.4443(5) 0.111(2) Uani 1 1 d . . . . .
H2D H 0.380969 0.353821 0.444566 0.167 Uiso 1 1 d GR . . . .
H2E H 0.280551 0.314453 0.382786 0.167 Uiso 1 1 d GR . . . .

loop_
_atom_site_aniso_label
_atom_site_aniso_U_11
_atom_site_aniso_U_22
_atom_site_aniso_U_33
_atom_site_aniso_U_23
_atom_site_aniso_U_13
_atom_site_aniso_U_12
Ni1 0.0594(5) 0.0608(5) 0.0549(5) 0.0061(3) 0.0289(4) 0.0165(4)
Cl1 0.0798(12) 0.0926(15) 0.0900(14) -0.0076(11) 0.0371(11) 0.0107(11)
O30 0.057(2) 0.048(2) 0.073(3) -0.009(2) 0.027(2) 0.0046(18)
O11 0.052(2) 0.047(2) 0.078(3) -0.005(2) 0.031(2) 0.0001(18)
O1 0.075(3) 0.057(3) 0.073(3) 0.005(2) 0.033(2) -0.002(2)
O41 0.098(4) 0.057(3) 0.096(4) -0.023(3) 0.044(3) 0.002(3)
O51 0.078(3) 0.065(3) 0.136(5) -0.004(3) 0.060(3) -0.014(3)
N19 0.059(3) 0.073(4) 0.069(3) 0.014(3) 0.028(3) 0.014(3)
N22 0.075(4) 0.086(4) 0.060(3) 0.016(3) 0.034(3) 0.043(3)
C12 0.063(4) 0.059(4) 0.046(3) 0.002(3) 0.018(3) -0.003(3)
C29 0.085(4) 0.036(3) 0.050(3) 0.002(2) 0.022(3) 0.005(3)
C13 0.078(5) 0.073(4) 0.049(3) -0.002(3) 0.018(3) -0.012(4)
C20 0.062(4) 0.076(4) 0.062(4) 0.008(3) 0.032(3) 0.026(3)
C18 0.058(4) 0.090(5) 0.056(4) 0.008(4) 0.020(3) 0.017(4)
C28 0.083(5) 0.060(4) 0.063(4) 0.005(3) 0.027(3) -0.017(3)
C17 0.064(4) 0.089(5) 0.050(3) 0.014(3) 0.010(3) -0.018(4)
C23 0.121(7) 0.054(4) 0.056(4) -0.010(3) 0.031(4) 0.001(4)
C24 0.103(6) 0.054(4) 0.053(4) 0.002(3) 0.030(4) 0.011(4)
C1 0.086(5) 0.069(4) 0.060(4) -0.001(3) 0.040(4) 0.008(3)
C25 0.153(8) 0.044(4) 0.064(4) -0.013(3) 0.040(5) -0.006(4)
C15 0.082(5) 0.097(6) 0.070(5) -0.007(4) 0.020(4) -0.038(5)
C16 0.095(6) 0.109(7) 0.066(5) -0.012(5) 0.026(4) -0.029(5)
C21 0.092(5) 0.079(5) 0.080(5) 0.008(4) 0.037(4) 0.030(4)
C27 0.125(7) 0.080(6) 0.077(5) -0.007(4) 0.047(5) -0.039(5)
C14 0.135(8) 0.079(5) 0.059(4) -0.016(4) 0.031(5) -0.026(5)
C26 0.156(10) 0.089(7) 0.094(6) -0.016(5) 0.060(7) -0.050(7)
C52 0.069(5) 0.122(8) 0.124(7) 0.021(6) 0.044(5) -0.005(5)
C2 0.081(6) 0.128(8) 0.116(7) -0.008(6) 0.041(5) 0.017(5)
C42 0.130(9) 0.081(6) 0.141(9) -0.035(6) 0.045(7) 0.017(6)
O5 0.297(16) 0.168(10) 0.304(17) 0.008(10) 0.177(14) 0.114(10)
O3 0.47(3) 0.26(2) 1.18(7) 0.15(3) 0.70(4) 0.11(2)
O4 0.65(4) 0.143(11) 0.155(11) -0.016(9) -0.138(17) 0.051(16)
O6 0.51(3) 0.157(10) 0.127(8) 0.007(8) 0.079(12) 0.098(14)
Li1 0.080(7) 0.078(7) 0.067(7) 0.014(6) 0.037(6) 0.019(6)
O2 0.136(6) 0.130(5) 0.076(4) -0.015(4) 0.054(4) -0.038(4)

loop_
_atom_type_symbol
_atom_type_description
_atom_type_scat_dispersion_real
_atom_type_scat_dispersion_imag
_atom_type_scat_source
C C 0.0033 0.0016 'International Tables Vol C Tables 4.2.6.8 and 6.1.1.4'
H H 0.0000 0.0000 'International Tables Vol C Tables 4.2.6.8 and 6.1.1.4'
Cl Cl 0.1484 0.1585 'International Tables Vol C Tables 4.2.6.8 and 6.1.1.4'
Li Li -0.0003 0.0001 'International Tables Vol C Tables 4.2.6.8 and 6.1.1.4'
N N 0.0061 0.0033 'International Tables Vol C Tables 4.2.6.8 and 6.1.1.4'
Ni Ni 0.3393 1.1124 'International Tables Vol C Tables 4.2.6.8 and 6.1.1.4'
O O 0.0106 0.0060 'International Tables Vol C Tables 4.2.6.8 and 6.1.1.4'

loop_
_geom_angle_atom_site_label_1
_geom_angle_atom_site_label_2
_geom_angle_atom_site_label_3
_geom_angle
_geom_angle_site_symmetry_1
_geom_angle_site_symmetry_3
_geom_angle_publ_flag
O30 Ni1 O11 83.11(18) . . ?
O30 Ni1 N22 93.7(2) . . ?
O30 Ni1 Li1 42.6(3) . . ?
O11 Ni1 N22 176.4(2) . . ?
O11 Ni1 Li1 40.6(3) . . ?
N19 Ni1 O30 178.6(2) . . ?
N19 Ni1 O11 96.9(2) . . ?
N19 Ni1 N22 86.3(3) . . ?
N19 Ni1 Li1 137.3(3) . . ?
N22 Ni1 Li1 136.3(3) . . ?
O3 Cl1 O5 110.5(12) . . ?
O3 Cl1 O4 97(2) . . ?
O3 Cl1 O6 106.7(17) . . ?
O4 Cl1 O5 117.4(12) . . ?
O4 Cl1 O6 106.2(11) . . ?
O6 Cl1 O5 117.0(9) . . ?
Ni1 O30 Li1 100.8(4) . . ?
C29 O30 Ni1 127.4(4) . . ?
C29 O30 Li1 131.7(5) . . ?
Ni1 O11 Li1 102.7(4) . . ?
C12 O11 Ni1 126.6(4) . . ?
C12 O11 Li1 130.3(5) . . ?
H1A O1 H1B 104.1 . . ?
Li1 O1 H1A 109.9 . . ?
Li1 O1 H1B 109.4 . . ?
C13 O41 C42 120.1(7) . . ?
C13 O41 Li1 109.5(5) . . ?
C42 O41 Li1 130.4(6) . . ?
C28 O51 C52 117.3(7) . . ?
C28 O51 Li1 111.4(5) . . ?
C52 O51 Li1 131.0(6) . . ?
C20 N19 Ni1 110.3(5) . . ?
C18 N19 Ni1 123.4(5) . . ?
C18 N19 C20 126.3(6) . . ?
C23 N22 Ni1 126.0(5) . . ?
C23 N22 C21 119.9(7) . . ?
C21 N22 Ni1 113.8(6) . . ?
O11 C12 C13 117.5(6) . . ?
O11 C12 C17 123.1(6) . . ?
C13 C12 C17 119.4(6) . . ?
O30 C29 C28 118.3(6) . . ?
O30 C29 C24 125.0(7) . . ?
C24 C29 C28 116.7(6) . . ?
O41 C13 C12 114.1(6) . . ?
O41 C13 C14 126.2(8) . . ?
C14 C13 C12 119.7(8) . . ?
C1 C20 N19 106.6(5) . . ?
C1 C20 C2 109.7(6) . . ?
C21 C20 N19 106.8(6) . . ?
C21 C20 C1 113.6(6) . . ?
C21 C20 C2 110.7(7) . . ?
C2 C20 N19 109.3(6) . . ?
N19 C18 H18 115.1 . . ?
N19 C18 C17 129.8(7) . . ?
C17 C18 H18 115.1 . . ?
O51 C28 C29 113.8(6) . . ?
O51 C28 C27 124.3(8) . . ?
C27 C28 C29 121.8(8) . . ?
C12 C17 C18 118.4(6) . . ?
C16 C17 C12 119.4(8) . . ?
C16 C17 C18 122.1(8) . . ?
N22 C23 H23 116.8 . . ?
N22 C23 C24 126.4(7) . . ?
C24 C23 H23 116.8 . . ?
C29 C24 C25 119.3(8) . . ?
C23 C24 C29 121.5(7) . . ?
C23 C24 C25 119.2(7) . . ?
C20 C1 H1C 109.5 . . ?
C20 C1 H1D 109.5 . . ?
C20 C1 H1E 109.5 . . ?
H1C C1 H1D 109.5 . . ?
H1C C1 H1E 109.5 . . ?
H1D C1 H1E 109.5 . . ?
C24 C25 H25 119.8 . . ?
C26 C25 C24 120.3(8) . . ?
C26 C25 H25 119.8 . . ?
C16 C15 H15 118.4 . . ?
C16 C15 C14 123.1(8) . . ?
C14 C15 H15 118.4 . . ?
C17 C16 H16 119.7 . . ?
C15 C16 C17 120.7(9) . . ?
C15 C16 H16 119.7 . . ?
N22 C21 H21A 110.5 . . ?
N22 C21 H21B 110.5 . . ?
C20 C21 N22 106.0(6) . . ?
C20 C21 H21A 110.5 . . ?
C20 C21 H21B 110.5 . . ?
H21A C21 H21B 108.7 . . ?
C28 C27 H27 119.6 . . ?
C26 C27 C28 120.7(10) . . ?
C26 C27 H27 119.6 . . ?
C13 C14 C15 117.6(8) . . ?
C13 C14 H14 121.2 . . ?
C15 C14 H14 121.2 . . ?
C25 C26 C27 121.2(9) . . ?
C25 C26 H26 119.4 . . ?
C27 C26 H26 119.4 . . ?
O51 C52 H52A 109.5 . . ?
O51 C52 H52B 109.5 . . ?
O51 C52 H52C 109.5 . . ?
H52A C52 H52B 109.5 . . ?
H52A C52 H52C 109.5 . . ?
H52B C52 H52C 109.5 . . ?
C20 C2 H2A 109.5 . . ?
C20 C2 H2B 109.5 . . ?
C20 C2 H2C 109.5 . . ?
H2A C2 H2B 109.5 . . ?
H2A C2 H2C 109.5 . . ?
H2B C2 H2C 109.5 . . ?
O41 C42 H42A 109.5 . . ?
O41 C42 H42B 109.5 . . ?
O41 C42 H42C 109.5 . . ?
H42A C42 H42B 109.5 . . ?
H42A C42 H42C 109.5 . . ?
H42B C42 H42C 109.5 . . ?
Cl1 O3 O4 43.0(11) . . ?
Cl1 O4 O3 40.1(10) . . ?
O30 Li1 Ni1 36.6(2) . . ?
O30 Li1 O41 140.7(6) . . ?
O30 Li1 O51 64.7(4) . . ?
O11 Li1 Ni1 36.6(2) . . ?
O11 Li1 O30 73.1(4) . . ?
O11 Li1 O41 67.6(4) . . ?
O11 Li1 O51 137.8(6) . . ?
O1 Li1 Ni1 113.6(5) . . ?
O1 Li1 O30 106.9(6) . . ?
O1 Li1 O11 113.5(6) . . ?
O1 Li1 O41 89.7(5) . . ?
O1 Li1 O51 82.0(5) . . ?
O41 Li1 Ni1 104.2(4) . . ?
O41 Li1 O51 154.4(5) . . ?
O51 Li1 Ni1 101.3(4) . . ?
O2 Li1 Ni1 135.0(6) . . ?
O2 Li1 O30 121.1(6) . . ?
O2 Li1 O11 125.5(7) . . ?
O2 Li1 O1 110.8(6) . . ?
O2 Li1 O41 82.8(5) . . ?
O2 Li1 O51 77.7(5) . . ?
Li1 O2 H2D 110.4 . . ?
Li1 O2 H2E 109.7 . . ?
H2D O2 H2E 103.6 . . ?

loop_
_geom_bond_atom_site_label_1
_geom_bond_atom_site_label_2
_geom_bond_distance
_geom_bond_site_symmetry_2
_geom_bond_publ_flag
Ni1 O30 1.827(4) . ?
Ni1 O11 1.840(4) . ?
Ni1 N19 1.827(6) . ?
Ni1 N22 1.885(6) . ?
Ni1 Li1 3.009(12) . ?
Cl1 O5 1.337(10) . ?
Cl1 O3 1.151(11) . ?
Cl1 O4 1.218(12) . ?
Cl1 O6 1.295(12) . ?
O30 C29 1.325(7) . ?
O30 Li1 2.073(13) . ?
O11 C12 1.299(7) . ?
O11 Li1 2.009(13) . ?
O1 H1A 0.8561 . ?
O1 H1B 0.8562 . ?
O1 Li1 1.978(12) . ?
O41 C13 1.373(9) . ?
O41 C42 1.420(10) . ?
O41 Li1 2.539(14) . ?
O51 C28 1.345(9) . ?
O51 C52 1.432(9) . ?
O51 Li1 2.655(14) . ?
N19 C20 1.549(9) . ?
N19 C18 1.220(9) . ?
N22 C23 1.306(10) . ?
N22 C21 1.467(9) . ?
C12 C13 1.406(10) . ?
C12 C17 1.443(10) . ?
C29 C28 1.405(10) . ?
C29 C24 1.401(9) . ?
C13 C14 1.402(11) . ?
C20 C1 1.518(9) . ?
C20 C21 1.460(11) . ?
C20 C2 1.545(10) . ?
C18 H18 0.9300 . ?
C18 C17 1.462(11) . ?
C28 C27 1.374(10) . ?
C17 C16 1.375(11) . ?
C23 H23 0.9300 . ?
C23 C24 1.367(12) . ?
C24 C25 1.450(11) . ?
C1 H1C 0.9600 . ?
C1 H1D 0.9600 . ?
C1 H1E 0.9600 . ?
C25 H25 0.9300 . ?
C25 C26 1.326(14) . ?
C15 H15 0.9300 . ?
C15 C16 1.329(13) . ?
C15 C14 1.429(13) . ?
C16 H16 0.9300 . ?
C21 H21A 0.9700 . ?
C21 H21B 0.9700 . ?
C27 H27 0.9300 . ?
C27 C26 1.352(14) . ?
C14 H14 0.9300 . ?
C26 H26 0.9300 . ?
C52 H52A 0.9600 . ?
C52 H52B 0.9600 . ?
C52 H52C 0.9600 . ?
C2 H2A 0.9600 . ?
C2 H2B 0.9600 . ?
C2 H2C 0.9600 . ?
C42 H42A 0.9600 . ?
C42 H42B 0.9600 . ?
C42 H42C 0.9600 . ?
O3 O4 1.77(3) . ?
Li1 O2 1.954(13) . ?
O2 H2D 0.8628 . ?
O2 H2E 0.8623 . ?
